data_2016513
loop_
_publ_author_name
'Guzei, Ilia A.'
'Spencer, Lara C.'
'Ojwach, Stephen O.'
'Darkwa, James'

_publ_section_title
;
 Positional disorder manifested as compositional in a
 pseudo-<i>C</i>~2~-symmetrical Pd complex
;
_journal_coeditor_code SK3199
_journal_issue 3
_journal_name_full 'Acta Crystallographica Section C'
_journal_page_first m114
_journal_page_last m116
_journal_paper_doi 10.1107/S0108270108002503
_journal_volume 64
_journal_year 2008
_chemical_formula_iupac '[Pd (C18 H18 F6 N5)] (C32 H12 B F24)'
_chemical_formula_moiety 'C18 H18 F6 N5 Pd +, C32 H12 B F24 -'
_chemical_formula_sum 'C50 H30 B F30 N5 Pd'
_chemical_formula_weight 1388.00
_chemical_name_systematic
;{2-[3,5-bis(trifluoromethyl)-1H-pyrazol-1-ylmethyl]-6-(3,5-dimethyl-1H-pyrazol-
1-ylmethyl)pyridine}methylpalladium(II)
tetrakis[3,5-bis(trifluoromethyl)phenyl]borate
;
_space_group_IT_number 14
_symmetry_cell_setting monoclinic
_symmetry_space_group_name_Hall '-P 2yn'
_symmetry_space_group_name_H-M 'P 1 21/n 1'
_atom_sites_solution_hydrogens geom
_atom_sites_solution_primary direct
_atom_sites_solution_secondary difmap
_cell_angle_alpha 90.00
_cell_angle_beta 96.8650(10)
_cell_angle_gamma 90.00
_cell_formula_units_Z 4
_cell_length_a 10.9194(4)
_cell_length_b 18.0256(7)
_cell_length_c 27.1635(11)
_cell_measurement_reflns_used 999
_cell_measurement_temperature 105(2)
_cell_measurement_theta_max 29.14
_cell_measurement_theta_min 1.89
_cell_volume 5308.2(4)
_computing_cell_refinement 'SAINT-Plus (Bruker, 2007)'
_computing_data_collection 'SMART (Bruker, 2000)'
_computing_data_reduction 'SAINT-Plus (Bruker, 2007)'
_computing_molecular_graphics 'SHELXTL (Sheldrick, 2008)'
_computing_publication_material
;
SHELXTL (Sheldrick, 2008), publCIF (Westrip, 2008) and
modiCIFer (Guzei, 2007)
;
_computing_structure_refinement 'SHELXTL (Sheldrick, 2008)'
_computing_structure_solution 'SHELXTL (Sheldrick, 2008)'
_diffrn_ambient_temperature 105(2)
_diffrn_measured_fraction_theta_full 0.994
_diffrn_measured_fraction_theta_max 0.994
_diffrn_measurement_device_type 'Bruker SMART 1000 CCD area-detector'
_diffrn_measurement_method '0.30\% \w '
_diffrn_radiation_monochromator graphite
_diffrn_radiation_source 'fine-focus sealed tube'
_diffrn_radiation_type Mo-K\a
_diffrn_radiation_wavelength 0.71073
_diffrn_reflns_av_R_equivalents 0.0297
_diffrn_reflns_av_sigmaI/netI 0.0188
_diffrn_reflns_limit_h_max 14
_diffrn_reflns_limit_h_min -14
_diffrn_reflns_limit_k_max 24
_diffrn_reflns_limit_k_min -24
_diffrn_reflns_limit_l_max 37
_diffrn_reflns_limit_l_min -36
_diffrn_reflns_number 92342
_diffrn_reflns_theta_full 29.14
_diffrn_reflns_theta_max 29.14
_diffrn_reflns_theta_min 1.89
_diffrn_standards_number 0
_exptl_absorpt_coefficient_mu 0.498
_exptl_absorpt_correction_T_max 0.8815
_exptl_absorpt_correction_T_min 0.8412
_exptl_absorpt_correction_type multi-scan
_exptl_absorpt_process_details
;
(SADABS; Bruker, 2007)
;
_exptl_crystal_colour colourless
_exptl_crystal_density_diffrn 1.737
_exptl_crystal_density_method 'not measured'
_exptl_crystal_description block
_exptl_crystal_F_000 2744
_exptl_crystal_size_max 0.36
_exptl_crystal_size_mid 0.31
_exptl_crystal_size_min 0.26
_refine_diff_density_max 2.160
_refine_diff_density_min -1.628
_refine_ls_extinction_method none
_refine_ls_goodness_of_fit_ref 1.007
_refine_ls_hydrogen_treatment constr
_refine_ls_matrix_type full
_refine_ls_number_parameters 823
_refine_ls_number_reflns 14211
_refine_ls_number_restraints 109
_refine_ls_restrained_S_all 1.058
_refine_ls_R_factor_all 0.0659
_refine_ls_R_factor_gt 0.0584
_refine_ls_shift/su_max 0.002
_refine_ls_shift/su_mean 0.000
_refine_ls_structure_factor_coef Fsqd
_refine_ls_weighting_details 'calc w=1/[\s^2^(Fo^2^)+(0.0761P)^2^+17.6386P] where P=(Fo^2^+2Fc^2^)/3'
_refine_ls_weighting_scheme calc
_refine_ls_wR_factor_gt 0.1478
_refine_ls_wR_factor_ref 0.1544
_reflns_number_gt 12423
_reflns_number_total 14211
_reflns_threshold_expression I>2\s(I)
_cod_data_source_file sk3199.cif
_cod_data_source_block I
_cod_original_sg_symbol_H-M 'P 21/n'
_cod_database_code 2016513
_cod_database_fobs_code 2016513

loop_
_symmetry_equiv_pos_as_xyz
'x, y, z'
'-x+1/2, y+1/2, -z+1/2'
'-x, -y, -z'
'x-1/2, -y-1/2, z-1/2'

loop_
_atom_site_type_symbol
_atom_site_label
_atom_site_fract_x
_atom_site_fract_y
_atom_site_fract_z
_atom_site_U_iso_or_equiv
_atom_site_adp_type
_atom_site_calc_flag
_atom_site_refinement_flags
_atom_site_occupancy
_atom_site_disorder_assembly
_atom_site_disorder_group
Pd Pd1 0.82360(2) 0.231916(12) 0.695226(8) 0.02061(8) Uani d . 1 . .
N N1 0.6820(3) 0.29097(15) 0.65737(10) 0.0232(5) Uani d . 1 A .
N N2 0.7131(3) 0.35531(15) 0.63610(10) 0.0243(5) Uani d . 1 A .
N N3 0.9230(2) 0.25670(15) 0.63454(9) 0.0214(5) Uani d . 1 . .
N N4 1.0293(2) 0.12993(15) 0.69146(10) 0.0244(5) Uani d . 1 A .
N N5 0.9709(2) 0.17074(15) 0.72426(10) 0.0234(5) Uani d . 1 A .
B B1 0.9170(3) 0.21064(18) 0.37765(11) 0.0172(5) Uani d . 1 . .
C C1 0.7297(3) 0.21656(18) 0.75589(11) 0.0247(6) Uani d . 1 . .
H H1A 0.7490 0.1674 0.7701 0.037 Uiso calc R 1 . .
H H1B 0.6408 0.2203 0.7456 0.037 Uiso calc R 1 . .
H H1C 0.7547 0.2547 0.7808 0.037 Uiso calc R 1 . .
C C3 0.5646(3) 0.27789(18) 0.63913(12) 0.0237(6) Uani d . 1 . .
C C4 0.5189(3) 0.3342(2) 0.60658(12) 0.0281(7) Uani d . 1 A .
H H4 0.4384 0.3385 0.5893 0.034 Uiso calc R 1 . .
C C5 0.6165(3) 0.38182(18) 0.60529(12) 0.0276(6) Uani d . 1 . .
C C7 0.8423(3) 0.37912(18) 0.64239(12) 0.0270(6) Uani d . 1 . .
H H7A 0.8732 0.3810 0.6781 0.032 Uiso calc R 1 A .
H H7B 0.8487 0.4295 0.6285 0.032 Uiso calc R 1 . .
C C8 0.9197(3) 0.32598(18) 0.61642(11) 0.0238(6) Uani d . 1 A .
C C9 0.9838(3) 0.3458(2) 0.57733(12) 0.0294(7) Uani d . 1 . .
H H9 0.9800 0.3949 0.5647 0.035 Uiso calc R 1 A .
C C10 1.0535(3) 0.2919(2) 0.55721(13) 0.0339(8) Uani d . 1 A .
H H10 1.0983 0.3038 0.5304 0.041 Uiso calc R 1 . .
C C11 1.0575(3) 0.2207(2) 0.57635(13) 0.0316(7) Uani d . 1 . .
H H11 1.1056 0.1835 0.5630 0.038 Uiso calc R 1 A .
C C12 0.9902(3) 0.20439(19) 0.61530(11) 0.0246(6) Uani d . 1 A .
C C13 0.9835(3) 0.12867(18) 0.63873(12) 0.0260(6) Uani d . 1 . .
H H13A 0.8968 0.1114 0.6345 0.031 Uiso calc R 1 A .
H H13B 1.0328 0.0931 0.6216 0.031 Uiso calc R 1 . .
C C15 1.1310(3) 0.09649(19) 0.71495(13) 0.0286(7) Uani d D 1 . .
C C16 1.1396(3) 0.1168(2) 0.76359(13) 0.0317(7) Uani d . 1 A .
H H16 1.2020 0.1022 0.7892 0.038 Uiso calc R 1 . .
C C17 1.0388(3) 0.16317(19) 0.76869(12) 0.0282(6) Uani d D 1 . .
C C2 0.4983(3) 0.20831(19) 0.65086(12) 0.0263(6) Uani d P 0.865(3) A 1
F F1 0.4038(3) 0.19790(16) 0.61644(10) 0.0336(6) Uani d P 0.865(3) A 1
F F2 0.4542(2) 0.21236(14) 0.69477(9) 0.0288(5) Uani d P 0.865(3) A 1
F F3 0.5713(2) 0.14867(13) 0.65236(9) 0.0270(5) Uani d P 0.865(3) A 1
C C2A 0.4983(3) 0.20831(19) 0.65086(12) 0.0263(6) Uani d P 0.135(3) A 2
H H2A1 0.5531 0.1656 0.6491 0.039 Uiso calc PR 0.135(3) A 2
H H2A2 0.4247 0.2020 0.6268 0.039 Uiso calc PR 0.135(3) A 2
H H2A3 0.4737 0.2119 0.6843 0.039 Uiso calc PR 0.135(3) A 2
C C6 0.6243(4) 0.4514(2) 0.57596(14) 0.0359(8) Uani d P 0.865(3) A 1
F F4 0.7243(3) 0.44958(18) 0.55056(11) 0.0443(7) Uani d P 0.865(3) A 1
F F5 0.6395(5) 0.51065(14) 0.60537(11) 0.0495(8) Uani d P 0.865(3) A 1
F F6 0.5264(3) 0.45876(16) 0.54433(10) 0.0403(7) Uani d P 0.865(3) A 1
C C6A 0.6243(4) 0.4514(2) 0.57596(14) 0.0359(8) Uani d P 0.135(3) A 2
H H6A1 0.6448 0.4931 0.5986 0.054 Uiso calc PR 0.135(3) A 2
H H6A2 0.5448 0.4607 0.5561 0.054 Uiso calc PR 0.135(3) A 2
H H6A3 0.6886 0.4459 0.5539 0.054 Uiso calc PR 0.135(3) A 2
C C14 1.2130(3) 0.0485(2) 0.68851(15) 0.0375(8) Uani d P 0.865(3) A 1
H H14A 1.1643 0.0086 0.6712 0.056 Uiso calc PR 0.865(3) A 1
H H14B 1.2774 0.0270 0.7125 0.056 Uiso calc PR 0.865(3) A 1
H H14C 1.2513 0.0784 0.6644 0.056 Uiso calc PR 0.865(3) A 1
C C14A 1.2130(3) 0.0485(2) 0.68851(15) 0.0375(8) Uani d PD 0.135(3) A 2
F F4A 1.1479(10) -0.0007(8) 0.6619(6) 0.057(3) Uiso d PD 0.135(3) A 2
F F5A 1.2925(14) 0.0158(10) 0.7209(4) 0.057(3) Uiso d PD 0.135(3) A 2
F F6A 1.2714(16) 0.0902(6) 0.6594(6) 0.057(3) Uiso d PD 0.135(3) A 2
C C18 1.0073(3) 0.2000(2) 0.81444(12) 0.0385(8) Uani d P 0.865(3) A 1
H H18A 0.9526 0.2422 0.8054 0.058 Uiso calc PR 0.865(3) A 1
H H18B 1.0829 0.2176 0.8340 0.058 Uiso calc PR 0.865(3) A 1
H H18C 0.9655 0.1646 0.8341 0.058 Uiso calc PR 0.865(3) A 1
C C18A 1.0073(3) 0.2000(2) 0.81444(12) 0.0385(8) Uani d PD 0.135(3) A 2
F F1A 0.9744(14) 0.2695(5) 0.8058(4) 0.057(3) Uiso d PD 0.135(3) A 2
F F2A 1.0950(10) 0.1970(8) 0.8506(4) 0.057(3) Uiso d PD 0.135(3) A 2
F F3A 0.9085(11) 0.1672(7) 0.8292(5) 0.057(3) Uiso d PD 0.135(3) A 2
F F7 0.57197(19) 0.16428(14) 0.54352(7) 0.0360(5) Uani d . 1 . .
F F8 0.7643(2) 0.13812(13) 0.55785(7) 0.0350(5) Uani d . 1 . .
F F9 0.7085(2) 0.25001(12) 0.54043(8) 0.0338(5) Uani d . 1 . .
F F10 0.3865(3) 0.0887(3) 0.3785(2) 0.0427(6) Uiso d PD 0.420(4) B 1
F F11 0.5008(5) 0.0771(3) 0.31884(11) 0.0427(6) Uiso d PD 0.420(4) B 1
F F12 0.5120(5) -0.00418(18) 0.3775(2) 0.0427(6) Uiso d PD 0.420(4) B 1
F F10A 0.3979(4) 0.1151(3) 0.3586(3) 0.0427(6) Uiso d PD 0.292(3) B 2
F F11A 0.5257(6) 0.0447(4) 0.32468(17) 0.0427(6) Uiso d PD 0.292(3) B 2
F F12A 0.4576(6) 0.0122(3) 0.3933(2) 0.0427(6) Uiso d PD 0.292(3) B 2
F F10B 0.4616(6) 0.1066(4) 0.32482(18) 0.0427(6) Uiso d PD 0.288(3) B 3
F F11B 0.5381(6) 0.0031(3) 0.3531(3) 0.0427(6) Uiso d PD 0.288(3) B 3
F F12B 0.3993(4) 0.0577(4) 0.3905(2) 0.0427(6) Uiso d PD 0.288(3) B 3
F F13 0.6272(2) 0.14221(19) 0.20765(11) 0.0622(9) Uani d . 1 . .
F F14 0.7530(3) 0.14536(18) 0.15369(9) 0.0616(9) Uani d . 1 . .
F F15 0.7127(2) 0.24324(11) 0.19243(9) 0.0344(5) Uani d . 1 . .
F F16 1.22958(19) 0.08148(12) 0.25141(9) 0.0372(5) Uani d . 1 . .
F F17 1.1627(2) -0.00426(13) 0.29542(9) 0.0428(6) Uani d . 1 . .
F F18 1.1053(2) -0.00028(15) 0.21752(10) 0.0481(7) Uani d . 1 . .
F F19 1.1242(2) -0.00917(12) 0.47880(11) 0.0448(6) Uani d . 1 . .
F F20 1.3140(2) 0.02079(14) 0.49695(12) 0.0543(7) Uani d . 1 . .
F F21 1.1795(3) 0.04912(15) 0.54564(10) 0.0617(8) Uani d . 1 . .
F F22 1.4494(3) 0.2789(2) 0.4844(2) 0.0340(5) Uiso d PD 0.523(3) C 1
F F23 1.3002(4) 0.3547(2) 0.49272(19) 0.0340(5) Uiso d PD 0.523(3) C 1
F F24 1.3562(5) 0.3355(3) 0.42029(11) 0.0340(5) Uiso d PD 0.523(3) C 1
F F22A 1.4308(4) 0.2859(3) 0.49868(19) 0.0340(5) Uiso d PD 0.333(5) C 2
F F23A 1.2886(4) 0.3661(2) 0.4739(3) 0.0340(5) Uiso d PD 0.333(5) C 2
F F24A 1.3915(5) 0.3126(3) 0.42072(15) 0.0340(5) Uiso d PD 0.333(5) C 2
F F22B 1.3373(10) 0.3316(6) 0.5084(2) 0.0340(5) Uiso d PD 0.143(4) C 3
F F23B 1.4543(4) 0.2777(4) 0.4603(5) 0.0340(5) Uiso d PD 0.143(4) C 3
F F24B 1.3158(9) 0.3567(4) 0.4301(4) 0.0340(5) Uiso d PD 0.143(4) C 3
F F46 0.7831(3) 0.5283(2) 0.43697(17) 0.0354(5) Uiso d PD 0.540(3) D 1
F F47 0.6375(3) 0.4942(3) 0.38154(12) 0.0354(5) Uiso d PD 0.540(3) D 1
F F48 0.6768(4) 0.4298(2) 0.44904(14) 0.0354(5) Uiso d PD 0.540(3) D 1
F F46A 0.8035(4) 0.5041(3) 0.45402(17) 0.0354(5) Uiso d PD 0.383(4) D 2
F F47A 0.6692(5) 0.5199(3) 0.39002(18) 0.0354(5) Uiso d PD 0.383(4) D 2
F F48A 0.6542(4) 0.4262(3) 0.43950(18) 0.0354(5) Uiso d PD 0.383(4) D 2
F F46B 0.7560(14) 0.5403(2) 0.4160(7) 0.0354(5) Uiso d PD 0.077(3) D 3
F F47B 0.7327(16) 0.4457(9) 0.4635(3) 0.0354(5) Uiso d PD 0.077(3) D 3
F F48B 0.6136(4) 0.4593(10) 0.3947(5) 0.0354(5) Uiso d PD 0.077(3) D 3
F F43 0.9962(2) 0.52048(10) 0.28150(8) 0.0311(4) Uani d . 1 . .
F F44 1.15148(18) 0.45304(12) 0.30951(9) 0.0342(5) Uani d . 1 . .
F F45 1.0224(2) 0.41414(11) 0.24889(7) 0.0344(5) Uani d . 1 . .
C C19 0.7993(3) 0.17581(15) 0.40236(10) 0.0173(5) Uani d . 1 . .
C C20 0.7878(3) 0.18767(15) 0.45285(10) 0.0189(5) Uani d . 1 . .
H H20 0.8520 0.2132 0.4727 0.023 Uiso calc R 1 . .
C C21 0.6864(3) 0.16349(16) 0.47479(10) 0.0185(5) Uani d . 1 . .
C C22 0.5911(3) 0.12503(16) 0.44761(11) 0.0206(5) Uani d . 1 . .
H H22 0.5217 0.1085 0.4626 0.025 Uiso calc R 1 . .
C C23 0.6002(2) 0.11153(15) 0.39795(10) 0.0228(6) Uani d D 1 B .
C C24 0.7016(3) 0.13619(16) 0.37627(11) 0.0206(5) Uani d . 1 . .
H H24 0.7050 0.1258 0.3422 0.025 Uiso calc R 1 . .
C C25 0.6818(3) 0.17873(19) 0.52867(11) 0.0235(6) Uani d . 1 . .
C C26 0.4988(2) 0.06988(15) 0.36791(9) 0.0370(8) Uani d D 1 . .
C C27 0.9276(3) 0.17202(15) 0.32375(10) 0.0176(5) Uani d . 1 . .
C C28 0.8371(3) 0.18715(15) 0.28358(10) 0.0186(5) Uani d . 1 . .
H H28 0.7739 0.2219 0.2881 0.022 Uiso calc R 1 . .
C C29 0.8368(3) 0.15330(16) 0.23770(11) 0.0197(5) Uani d . 1 . .
C C30 0.9297(3) 0.10425(16) 0.22890(11) 0.0211(5) Uani d . 1 . .
H H30 0.9295 0.0808 0.1976 0.025 Uiso calc R 1 . .
C C31 1.0227(3) 0.09050(16) 0.26708(11) 0.0206(5) Uani d . 1 . .
C C32 1.0215(3) 0.12340(16) 0.31370(11) 0.0194(5) Uani d . 1 . .
H H32 1.0863 0.1124 0.3392 0.023 Uiso calc R 1 . .
C C33 0.7332(3) 0.17095(17) 0.19817(11) 0.0236(6) Uani d . 1 . .
C C34 1.1297(3) 0.04183(18) 0.25804(12) 0.0247(6) Uani d . 1 . .
C C35 1.0443(3) 0.19791(16) 0.41523(10) 0.0185(5) Uani d . 1 . .
C C36 1.0681(3) 0.13004(16) 0.44036(11) 0.0203(5) Uani d . 1 . .
H H36 1.0082 0.0917 0.4359 0.024 Uiso calc R 1 . .
C C37 1.1766(3) 0.11758(17) 0.47152(11) 0.0226(6) Uani d . 1 . .
C C38 1.2665(3) 0.17223(18) 0.47961(11) 0.0231(6) Uani d . 1 . .
H H38 1.3400 0.1637 0.5013 0.028 Uiso calc R 1 . .
C C39 1.2461(2) 0.23958(14) 0.45523(10) 0.0215(6) Uani d D 1 C .
C C40 1.1370(3) 0.25147(16) 0.42367(10) 0.0194(5) Uani d . 1 . .
H H40 1.1253 0.2979 0.4073 0.023 Uiso calc R 1 . .
C C41 1.1982(3) 0.0448(2) 0.49786(14) 0.0315(7) Uani d . 1 . .
C C42 1.3381(2) 0.30101(13) 0.46283(8) 0.0277(6) Uani d D 1 . .
C C43 0.8976(3) 0.30043(16) 0.36859(10) 0.0174(5) Uani d . 1 . .
C C44 0.9621(3) 0.33788(15) 0.33446(10) 0.0182(5) Uani d . 1 . .
H H44 1.0115 0.3099 0.3147 0.022 Uiso calc R 1 . .
C C45 0.9564(3) 0.41476(16) 0.32841(10) 0.0183(5) Uani d . 1 . .
C C46 0.8850(3) 0.45768(17) 0.35614(12) 0.0234(6) Uani d . 1 . .
H H46 0.8824 0.5101 0.3527 0.028 Uiso calc R 1 . .
C C47 0.8175(3) 0.42191(15) 0.38914(11) 0.0252(6) Uani d D 1 D .
C C48 0.8245(3) 0.34537(16) 0.39557(11) 0.0224(6) Uani d . 1 . .
H H48 0.7783 0.3228 0.4190 0.027 Uiso calc R 1 . .
C C49 1.0309(3) 0.45037(17) 0.29200(12) 0.0237(6) Uani d . 1 . .
C C50 0.7320(2) 0.46738(13) 0.41592(10) 0.0446(10) Uani d D 1 . .

loop_
_atom_site_aniso_label
_atom_site_aniso_U_11
_atom_site_aniso_U_22
_atom_site_aniso_U_33
_atom_site_aniso_U_12
_atom_site_aniso_U_13
_atom_site_aniso_U_23
Pd1 0.02401(13) 0.01908(12) 0.01921(12) -0.00295(8) 0.00459(8) -0.00037(8)
N1 0.0297(13) 0.0194(11) 0.0218(12) -0.0005(10) 0.0083(10) -0.0014(9)
N2 0.0320(14) 0.0199(12) 0.0220(12) 0.0004(10) 0.0079(10) -0.0002(10)
N3 0.0207(12) 0.0252(12) 0.0180(11) -0.0041(10) 0.0007(9) -0.0025(9)
N4 0.0234(12) 0.0246(12) 0.0241(12) -0.0018(10) -0.0015(10) 0.0001(10)
N5 0.0246(12) 0.0225(12) 0.0226(12) -0.0013(10) 0.0004(10) 0.0009(10)
B1 0.0182(14) 0.0171(13) 0.0161(13) 0.0008(11) 0.0017(10) -0.0005(11)
C1 0.0306(16) 0.0251(14) 0.0197(13) -0.0018(12) 0.0086(11) 0.0045(11)
C3 0.0243(14) 0.0252(14) 0.0226(14) 0.0053(11) 0.0070(11) -0.0016(11)
C4 0.0298(16) 0.0326(16) 0.0230(14) 0.0096(13) 0.0069(12) -0.0004(12)
C5 0.0366(17) 0.0255(15) 0.0221(14) 0.0072(13) 0.0089(12) -0.0002(12)
C7 0.0352(17) 0.0214(14) 0.0252(15) -0.0062(12) 0.0072(12) -0.0020(11)
C8 0.0254(14) 0.0262(15) 0.0196(13) -0.0071(12) 0.0025(11) -0.0018(11)
C9 0.0316(16) 0.0333(17) 0.0235(15) -0.0098(13) 0.0048(12) 0.0016(13)
C10 0.0320(17) 0.048(2) 0.0235(15) -0.0066(15) 0.0084(13) 0.0015(14)
C11 0.0275(16) 0.0426(19) 0.0252(15) 0.0013(14) 0.0053(13) -0.0052(14)
C12 0.0218(14) 0.0318(16) 0.0197(13) -0.0027(12) -0.0003(11) -0.0046(12)
C13 0.0267(15) 0.0264(15) 0.0241(14) 0.0005(12) -0.0003(12) -0.0047(12)
C15 0.0235(15) 0.0265(15) 0.0342(17) -0.0036(12) -0.0034(12) 0.0045(13)
C16 0.0303(17) 0.0315(17) 0.0311(17) -0.0010(13) -0.0056(13) 0.0086(13)
C17 0.0311(16) 0.0280(15) 0.0246(15) -0.0055(13) -0.0005(12) 0.0037(12)
C2 0.0231(14) 0.0294(16) 0.0269(15) 0.0026(12) 0.0057(12) -0.0005(12)
F1 0.0221(12) 0.0429(14) 0.0347(13) -0.0055(10) -0.0010(9) -0.0005(11)
F2 0.0259(11) 0.0324(12) 0.0304(12) 0.0031(9) 0.0125(9) 0.0029(9)
F3 0.0252(11) 0.0227(10) 0.0345(12) 0.0011(9) 0.0089(9) -0.0024(9)
C2A 0.0231(14) 0.0294(16) 0.0269(15) 0.0026(12) 0.0057(12) -0.0005(12)
C6 0.045(2) 0.0330(18) 0.0305(17) 0.0070(16) 0.0096(16) 0.0079(14)
F4 0.0408(15) 0.0575(18) 0.0365(14) 0.0074(13) 0.0126(11) 0.0237(13)
F5 0.084(2) 0.0215(12) 0.0426(15) 0.0065(14) 0.0058(15) 0.0063(11)
F6 0.0422(15) 0.0470(15) 0.0314(13) 0.0167(12) 0.0031(11) 0.0170(12)
C6A 0.045(2) 0.0330(18) 0.0305(17) 0.0070(16) 0.0096(16) 0.0079(14)
C14 0.0286(17) 0.0378(19) 0.045(2) 0.0045(15) -0.0006(15) 0.0030(16)
C14A 0.0286(17) 0.0378(19) 0.045(2) 0.0045(15) -0.0006(15) 0.0030(16)
C18 0.044(2) 0.048(2) 0.0221(15) -0.0003(17) -0.0032(14) -0.0021(15)
C18A 0.044(2) 0.048(2) 0.0221(15) -0.0003(17) -0.0032(14) -0.0021(15)
F7 0.0260(10) 0.0623(15) 0.0210(9) -0.0063(10) 0.0079(7) -0.0038(9)
F8 0.0374(11) 0.0449(12) 0.0205(9) 0.0076(9) -0.0062(8) 0.0019(8)
F9 0.0451(12) 0.0325(10) 0.0250(10) -0.0016(9) 0.0093(9) -0.0116(8)
F13 0.0343(13) 0.083(2) 0.0627(17) -0.0332(13) -0.0205(12) 0.0376(16)
F14 0.0772(19) 0.081(2) 0.0219(11) 0.0473(17) -0.0143(11) -0.0179(12)
F15 0.0297(10) 0.0240(9) 0.0453(12) 0.0032(8) -0.0124(9) 0.0012(9)
F16 0.0246(10) 0.0316(11) 0.0585(14) 0.0009(8) 0.0182(9) 0.0012(10)
F17 0.0492(14) 0.0330(11) 0.0506(13) 0.0218(10) 0.0235(11) 0.0149(10)
F18 0.0354(12) 0.0562(15) 0.0524(14) 0.0131(11) 0.0040(10) -0.0332(12)
F19 0.0415(13) 0.0239(10) 0.0669(16) 0.0027(9) -0.0017(11) 0.0119(10)
F20 0.0300(12) 0.0387(13) 0.093(2) 0.0150(10) 0.0034(13) 0.0255(14)
F21 0.111(3) 0.0414(14) 0.0348(13) 0.0190(15) 0.0160(14) 0.0180(11)
F43 0.0411(11) 0.0175(8) 0.0362(11) -0.0006(8) 0.0110(9) 0.0038(8)
F44 0.0210(9) 0.0335(11) 0.0491(13) -0.0053(8) 0.0088(9) 0.0007(9)
F45 0.0568(14) 0.0253(10) 0.0235(9) -0.0058(9) 0.0150(9) -0.0031(8)
C19 0.0184(12) 0.0153(12) 0.0181(12) 0.0024(9) 0.0023(10) 0.0002(9)
C20 0.0202(13) 0.0175(12) 0.0187(12) 0.0014(10) 0.0008(10) -0.0012(10)
C21 0.0188(12) 0.0193(12) 0.0173(12) 0.0036(10) 0.0018(10) 0.0006(10)
C22 0.0190(13) 0.0215(13) 0.0218(13) -0.0002(10) 0.0043(10) -0.0015(11)
C23 0.0218(14) 0.0221(14) 0.0248(14) -0.0040(11) 0.0032(11) -0.0068(11)
C24 0.0224(13) 0.0211(13) 0.0185(12) -0.0008(11) 0.0039(10) -0.0036(10)
C25 0.0197(13) 0.0322(16) 0.0187(13) 0.0007(11) 0.0026(10) -0.0009(11)
C26 0.0314(18) 0.048(2) 0.0326(17) -0.0170(16) 0.0084(14) -0.0161(16)
C27 0.0197(12) 0.0157(12) 0.0179(12) -0.0005(10) 0.0039(10) -0.0003(9)
C28 0.0199(13) 0.0164(12) 0.0196(12) 0.0002(10) 0.0029(10) -0.0003(10)
C29 0.0229(13) 0.0174(12) 0.0188(12) -0.0026(10) 0.0024(10) -0.0002(10)
C30 0.0263(14) 0.0185(13) 0.0197(13) -0.0021(11) 0.0073(11) -0.0035(10)
C31 0.0208(13) 0.0187(13) 0.0237(13) 0.0007(10) 0.0088(11) -0.0011(10)
C32 0.0201(13) 0.0186(12) 0.0198(13) 0.0003(10) 0.0036(10) 0.0001(10)
C33 0.0276(15) 0.0222(14) 0.0201(13) -0.0015(11) -0.0002(11) -0.0034(11)
C34 0.0249(14) 0.0233(14) 0.0273(15) 0.0017(11) 0.0084(12) -0.0040(12)
C35 0.0186(12) 0.0192(12) 0.0181(12) 0.0034(10) 0.0037(10) -0.0010(10)
C36 0.0221(13) 0.0179(12) 0.0211(13) 0.0024(10) 0.0036(10) -0.0003(10)
C37 0.0232(14) 0.0218(14) 0.0234(14) 0.0073(11) 0.0052(11) 0.0035(11)
C38 0.0193(13) 0.0293(15) 0.0207(13) 0.0059(11) 0.0025(10) 0.0014(11)
C39 0.0180(13) 0.0251(14) 0.0212(13) 0.0006(11) 0.0020(10) -0.0014(11)
C40 0.0205(13) 0.0187(12) 0.0192(12) 0.0023(10) 0.0035(10) 0.0005(10)
C41 0.0310(17) 0.0277(16) 0.0355(18) 0.0089(13) 0.0036(14) 0.0083(14)
C42 0.0227(14) 0.0297(16) 0.0296(16) -0.0026(12) -0.0010(12) 0.0003(13)
C43 0.0168(12) 0.0175(12) 0.0174(12) 0.0017(10) -0.0007(9) -0.0007(10)
C44 0.0174(12) 0.0175(12) 0.0195(12) 0.0011(10) 0.0013(10) -0.0020(10)
C45 0.0172(12) 0.0187(12) 0.0185(12) -0.0011(10) -0.0003(10) -0.0006(10)
C46 0.0262(15) 0.0167(13) 0.0271(14) 0.0014(11) 0.0030(12) -0.0015(11)
C47 0.0303(16) 0.0189(13) 0.0284(15) 0.0044(12) 0.0118(12) -0.0032(11)
C48 0.0240(14) 0.0212(14) 0.0229(13) 0.0014(11) 0.0068(11) -0.0007(11)
C49 0.0257(14) 0.0182(13) 0.0279(15) -0.0025(11) 0.0058(12) -0.0021(11)
C50 0.063(3) 0.0215(16) 0.056(2) 0.0089(17) 0.036(2) 0.0011(16)

loop_
_atom_type_symbol
_atom_type_description
_atom_type_scat_dispersion_real
_atom_type_scat_dispersion_imag
_atom_type_scat_source
C C 0.0033 0.0016 'International Tables Vol C Tables 4.2.6.8 and 6.1.1.4'
H H 0.0000 0.0000 'International Tables Vol C Tables 4.2.6.8 and 6.1.1.4'
B B 0.0013 0.0007 'International Tables Vol C Tables 4.2.6.8 and 6.1.1.4'
N N 0.0061 0.0033 'International Tables Vol C Tables 4.2.6.8 and 6.1.1.4'
F F 0.0171 0.0103 'International Tables Vol C Tables 4.2.6.8 and 6.1.1.4'
Pd Pd -0.9988 1.0072 'International Tables Vol C Tables 4.2.6.8 and 6.1.1.4'

loop_
_geom_angle_atom_site_label_1
_geom_angle_atom_site_label_2
_geom_angle_atom_site_label_3
_geom_angle
_geom_angle_publ_flag
N5 Pd1 N1 172.77(10) yes
N5 Pd1 C1 93.62(12) yes
N1 Pd1 C1 93.07(11) yes
N5 Pd1 N3 87.76(11) yes
N1 Pd1 N3 85.77(10) yes
C1 Pd1 N3 175.40(12) yes
C3 N1 N2 105.7(3) ?
C3 N1 Pd1 136.5(2) ?
N2 N1 Pd1 116.5(2) ?
C5 N2 N1 110.4(3) ?
C5 N2 C7 129.6(3) ?
N1 N2 C7 119.2(3) ?
C12 N3 C8 120.3(3) ?
C12 N3 Pd1 120.6(2) ?
C8 N3 Pd1 119.1(2) ?
C15 N4 N5 110.6(3) ?
C15 N4 C13 128.4(3) ?
N5 N4 C13 120.9(3) ?
C17 N5 N4 106.2(3) ?
C17 N5 Pd1 136.8(2) ?
N4 N5 Pd1 116.61(19) ?
C27 B1 C35 110.6(2) ?
C27 B1 C19 110.2(2) ?
C35 B1 C19 109.8(2) ?
C27 B1 C43 107.8(2) ?
C35 B1 C43 108.4(2) ?
C19 B1 C43 110.1(2) ?
Pd1 C1 H1A 109.5 ?
Pd1 C1 H1B 109.5 ?
H1A C1 H1B 109.5 ?
Pd1 C1 H1C 109.5 ?
H1A C1 H1C 109.5 ?
H1B C1 H1C 109.5 ?
N1 C3 C4 111.1(3) ?
N1 C3 C2 122.2(3) ?
C4 C3 C2 126.6(3) ?
C5 C4 C3 104.5(3) ?
C5 C4 H4 127.7 ?
C3 C4 H4 127.7 ?
N2 C5 C4 108.3(3) ?
N2 C5 C6 122.4(3) ?
C4 C5 C6 129.3(3) ?
N2 C7 C8 110.2(3) ?
N2 C7 H7A 109.6 ?
C8 C7 H7A 109.6 ?
N2 C7 H7B 109.6 ?
C8 C7 H7B 109.6 ?
H7A C7 H7B 108.1 ?
N3 C8 C9 121.8(3) ?
N3 C8 C7 114.3(3) ?
C9 C8 C7 123.9(3) ?
C10 C9 C8 118.3(3) ?
C10 C9 H9 120.9 ?
C8 C9 H9 120.9 ?
C11 C10 C9 119.7(3) ?
C11 C10 H10 120.2 ?
C9 C10 H10 120.2 ?
C10 C11 C12 119.2(3) ?
C10 C11 H11 120.4 ?
C12 C11 H11 120.4 ?
N3 C12 C11 120.8(3) ?
N3 C12 C13 114.5(3) ?
C11 C12 C13 124.7(3) ?
N4 C13 C12 111.8(3) ?
N4 C13 H13A 109.3 ?
C12 C13 H13A 109.3 ?
N4 C13 H13B 109.3 ?
C12 C13 H13B 109.3 ?
H13A C13 H13B 107.9 ?
N4 C15 C16 107.1(3) ?
N4 C15 C14 122.5(3) ?
C16 C15 C14 130.4(3) ?
C15 C16 C17 107.0(3) ?
C15 C16 H16 126.5 ?
C17 C16 H16 126.5 ?
N5 C17 C16 109.1(3) ?
N5 C17 C18 123.1(3) ?
C16 C17 C18 127.8(3) ?
F1 C2 F3 108.7(3) ?
F1 C2 F2 107.7(3) ?
F3 C2 F2 107.1(3) ?
F1 C2 C3 108.9(3) ?
F3 C2 C3 112.2(3) ?
F2 C2 C3 112.2(3) ?
F6 C6 F5 110.4(4) ?
F6 C6 F4 108.4(3) ?
F5 C6 F4 105.9(4) ?
F6 C6 C5 110.1(4) ?
F5 C6 C5 111.4(3) ?
F4 C6 C5 110.6(3) ?
C15 C14 H14A 109.5 ?
C15 C14 H14B 109.5 ?
C15 C14 H14C 109.5 ?
C17 C18 H18A 109.5 ?
C17 C18 H18B 109.5 ?
C17 C18 H18C 109.5 ?
C24 C19 C20 114.7(3) ?
C24 C19 B1 124.9(2) ?
C20 C19 B1 120.3(2) ?
C21 C20 C19 122.6(3) ?
C21 C20 H20 118.7 ?
C19 C20 H20 118.7 ?
C22 C21 C20 121.0(3) ?
C22 C21 C25 120.0(3) ?
C20 C21 C25 119.0(3) ?
C23 C22 C21 118.0(3) ?
C23 C22 H22 121.0 ?
C21 C22 H22 121.0 ?
C22 C23 C24 120.7(2) ?
C22 C23 C26 119.0(2) ?
C24 C23 C26 120.4(2) ?
C23 C24 C19 123.1(3) ?
C23 C24 H24 118.5 ?
C19 C24 H24 118.5 ?
F7 C25 F8 106.2(3) ?
F7 C25 F9 107.0(3) ?
F8 C25 F9 105.6(3) ?
F7 C25 C21 113.4(3) ?
F8 C25 C21 112.2(3) ?
F9 C25 C21 112.0(3) ?
F10 C26 F11 108.3(3) ?
F11A C26 F12A 108.1(3) ?
F12B C26 F11B 107.2(3) ?
F12B C26 F10B 107.6(3) ?
F11B C26 F10B 104.4(3) ?
F10 C26 F12 106.7(3) ?
F11 C26 F12 105.7(3) ?
F11A C26 F10A 107.4(3) ?
F12A C26 F10A 104.1(3) ?
F11A C26 C23 115.3(3) ?
F12B C26 C23 115.0(3) ?
F10 C26 C23 113.2(3) ?
F11 C26 C23 113.2(3) ?
F12A C26 C23 112.1(3) ?
F11B C26 C23 111.5(3) ?
F10B C26 C23 110.4(3) ?
F12 C26 C23 109.4(3) ?
F10A C26 C23 109.2(3) ?
C32 C27 C28 115.6(3) ?
C32 C27 B1 124.9(3) ?
C28 C27 B1 119.5(2) ?
C29 C28 C27 122.5(3) ?
C29 C28 H28 118.8 ?
C27 C28 H28 118.8 ?
C28 C29 C30 120.8(3) ?
C28 C29 C33 118.1(3) ?
C30 C29 C33 121.1(3) ?
C31 C30 C29 118.1(3) ?
C31 C30 H30 121.0 ?
C29 C30 H30 121.0 ?
C30 C31 C32 121.1(3) ?
C30 C31 C34 119.8(3) ?
C32 C31 C34 119.0(3) ?
C31 C32 C27 121.8(3) ?
C31 C32 H32 119.1 ?
C27 C32 H32 119.1 ?
F13 C33 F15 105.5(3) ?
F13 C33 F14 106.3(3) ?
F15 C33 F14 106.0(3) ?
F13 C33 C29 112.4(3) ?
F15 C33 C29 113.3(2) ?
F14 C33 C29 112.7(3) ?
F17 C34 F16 106.6(3) ?
F17 C34 F18 106.5(3) ?
F16 C34 F18 106.2(3) ?
F17 C34 C31 112.7(3) ?
F16 C34 C31 111.9(3) ?
F18 C34 C31 112.5(3) ?
C40 C35 C36 115.6(3) ?
C40 C35 B1 123.3(3) ?
C36 C35 B1 121.1(3) ?
C37 C36 C35 122.0(3) ?
C37 C36 H36 119.0 ?
C35 C36 H36 119.0 ?
C38 C37 C36 121.1(3) ?
C38 C37 C41 118.5(3) ?
C36 C37 C41 120.4(3) ?
C39 C38 C37 118.3(3) ?
C39 C38 H38 120.8 ?
C37 C38 H38 120.8 ?
C38 C39 C40 120.2(2) ?
C38 C39 C42 121.0(2) ?
C40 C39 C42 118.8(2) ?
C35 C40 C39 122.8(3) ?
C35 C40 H40 118.6 ?
C39 C40 H40 118.6 ?
F19 C41 F20 106.7(3) ?
F19 C41 F21 105.3(3) ?
F20 C41 F21 106.9(3) ?
F19 C41 C37 113.6(3) ?
F20 C41 C37 111.7(3) ?
F21 C41 C37 112.2(3) ?
F23A C42 F22A 107.7(3) ?
F24B C42 F23B 107.3(3) ?
F22 C42 F24 107.0(2) ?
F24B C42 F22B 106.3(3) ?
F23B C42 F22B 106.4(3) ?
F22 C42 F23 106.0(2) ?
F24 C42 F23 105.7(2) ?
F23A C42 F24A 106.2(3) ?
F22A C42 F24A 106.1(3) ?
F23A C42 C39 113.4(2) ?
F24B C42 C39 113.3(3) ?
F22 C42 C39 113.5(2) ?
F22A C42 C39 112.7(3) ?
F23B C42 C39 112.6(3) ?
F24 C42 C39 112.9(2) ?
F22B C42 C39 110.5(3) ?
F23 C42 C39 111.3(2) ?
F24A C42 C39 110.3(2) ?
C44 C43 C48 115.4(3) ?
C44 C43 B1 120.4(2) ?
C48 C43 B1 124.1(3) ?
C45 C44 C43 122.5(3) ?
C45 C44 H44 118.8 ?
C43 C44 H44 118.8 ?
C46 C45 C44 120.7(3) ?
C46 C45 C49 120.4(3) ?
C44 C45 C49 118.9(3) ?
C45 C46 C47 118.0(3) ?
C45 C46 H46 121.0 ?
C47 C46 H46 121.0 ?
C46 C47 C48 121.1(2) ?
C46 C47 C50 118.1(2) ?
C48 C47 C50 120.7(2) ?
C47 C48 C43 122.2(3) ?
C47 C48 H48 118.9 ?
C43 C48 H48 118.9 ?
F45 C49 F43 106.7(3) ?
F45 C49 F44 106.9(3) ?
F43 C49 F44 106.3(2) ?
F45 C49 C45 112.5(2) ?
F43 C49 C45 112.5(3) ?
F44 C49 C45 111.6(3) ?
F48 C50 F46 109.3(3) ?
F47A C50 F48A 109.4(3) ?
F46B C50 F47B 107.7(3) ?
F46B C50 F48B 106.4(3) ?
F47B C50 F48B 105.7(3) ?
F47A C50 F46A 105.4(3) ?
F48A C50 F46A 103.8(3) ?
F48 C50 F47 105.7(2) ?
F46 C50 F47 104.0(2) ?
F47A C50 C47 116.6(3) ?
F48 C50 C47 114.3(3) ?
F46 C50 C47 114.1(2) ?
F46B C50 C47 113.9(4) ?
F48A C50 C47 113.3(3) ?
F47B C50 C47 112.0(4) ?
F48B C50 C47 110.6(4) ?
F46A C50 C47 107.2(3) ?
F47 C50 C47 108.6(2) ?

loop_
_geom_bond_atom_site_label_1
_geom_bond_atom_site_label_2
_geom_bond_distance
_geom_bond_publ_flag
Pd1 N5 2.030(3) yes
Pd1 N1 2.049(3) yes
Pd1 C1 2.061(3) yes
Pd1 N3 2.127(3) yes
N1 C3 1.339(4) ?
N1 N2 1.357(4) ?
N2 C5 1.353(4) ?
N2 C7 1.464(4) ?
N3 C12 1.339(4) ?
N3 C8 1.341(4) ?
N4 C15 1.354(4) ?
N4 N5 1.370(4) ?
N4 C13 1.460(4) ?
N5 C17 1.346(4) ?
B1 C27 1.638(4) ?
B1 C35 1.640(4) ?
B1 C19 1.644(4) ?
B1 C43 1.647(4) ?
C1 H1A 0.9800 ?
C1 H1B 0.9800 ?
C1 H1C 0.9800 ?
C3 C4 1.398(5) ?
C3 C2 1.502(5) ?
C4 C5 1.372(5) ?
C4 H4 0.9500 ?
C5 C6 1.493(5) ?
C7 C8 1.507(5) ?
C7 H7A 0.9900 ?
C7 H7B 0.9900 ?
C8 C9 1.386(4) ?
C9 C10 1.385(5) ?
C9 H9 0.9500 ?
C10 C11 1.383(6) ?
C10 H10 0.9500 ?
C11 C12 1.390(5) ?
C11 H11 0.9500 ?
C12 C13 1.512(5) ?
C13 H13A 0.9900 ?
C13 H13B 0.9900 ?
C15 C16 1.364(5) ?
C15 C14 1.489(5) ?
C16 C17 1.402(5) ?
C16 H16 0.9500 ?
C17 C18 1.486(5) ?
C2 F1 1.320(4) ?
C2 F3 1.336(4) ?
C2 F2 1.340(4) ?
C6 F6 1.296(5) ?
C6 F5 1.333(5) ?
C6 F4 1.359(5) ?
C14 H14A 0.9800 ?
C14 H14B 0.9800 ?
C14 H14C 0.9800 ?
C18 H18A 0.9800 ?
C18 H18B 0.9800 ?
C18 H18C 0.9800 ?
F7 C25 1.335(4) ?
F8 C25 1.344(4) ?
F9 C25 1.348(4) ?
F10 C26 1.336(3) ?
F11 C26 1.342(3) ?
F12 C26 1.365(3) ?
F10A C26 1.369(3) ?
F11A C26 1.324(3) ?
F12A C26 1.353(3) ?
F10B C26 1.364(3) ?
F11B C26 1.355(3) ?
F12B C26 1.329(3) ?
F13 C33 1.321(4) ?
F14 C33 1.335(4) ?
F15 C33 1.328(4) ?
F16 C34 1.334(4) ?
F17 C34 1.328(4) ?
F18 C34 1.337(4) ?
F19 C41 1.330(5) ?
F20 C41 1.339(4) ?
F21 C41 1.340(4) ?
F22 C42 1.345(3) ?
F23 C42 1.359(3) ?
F24 C42 1.347(3) ?
F22A C42 1.346(3) ?
F23A C42 1.340(3) ?
F24A C42 1.361(3) ?
F22B C42 1.357(3) ?
F23B C42 1.346(3) ?
F24B C42 1.344(3) ?
F46 C50 1.330(3) ?
F47 C50 1.393(3) ?
F48 C50 1.327(3) ?
F46A C50 1.388(3) ?
F47A C50 1.321(3) ?
F48A C50 1.346(3) ?
F46B C50 1.340(3) ?
F47B C50 1.348(3) ?
F48B C50 1.359(3) ?
F43 C49 1.340(4) ?
F44 C49 1.346(4) ?
F45 C49 1.334(4) ?
C19 C24 1.403(4) ?
C19 C20 1.408(4) ?
C20 C21 1.389(4) ?
C20 H20 0.9500 ?
C21 C22 1.388(4) ?
C21 C25 1.496(4) ?
C22 C23 1.386(4) ?
C22 H22 0.9500 ?
C23 C24 1.388(4) ?
C23 C26 1.497(3) ?
C24 H24 0.9500 ?
C27 C32 1.401(4) ?
C27 C28 1.408(4) ?
C28 C29 1.387(4) ?
C28 H28 0.9500 ?
C29 C30 1.388(4) ?
C29 C33 1.498(4) ?
C30 C31 1.384(4) ?
C30 H30 0.9500 ?
C31 C32 1.400(4) ?
C31 C34 1.504(4) ?
C32 H32 0.9500 ?
C35 C40 1.397(4) ?
C35 C36 1.410(4) ?
C36 C37 1.390(4) ?
C36 H36 0.9500 ?
C37 C38 1.389(5) ?
C37 C41 1.499(4) ?
C38 C39 1.388(4) ?
C38 H38 0.9500 ?
C39 C40 1.399(4) ?
C39 C42 1.493(3) ?
C40 H40 0.9500 ?
C43 C44 1.402(4) ?
C43 C48 1.403(4) ?
C44 C45 1.396(4) ?
C44 H44 0.9500 ?
C45 C46 1.383(4) ?
C45 C49 1.498(4) ?
C46 C47 1.386(4) ?
C46 H46 0.9500 ?
C47 C48 1.392(4) ?
C47 C50 1.495(3) ?
C48 H48 0.9500 ?

loop_
_geom_torsion_atom_site_label_1
_geom_torsion_atom_site_label_2
_geom_torsion_atom_site_label_3
_geom_torsion_atom_site_label_4
_geom_torsion
C1 Pd1 N1 C3 -62.9(3)
N3 Pd1 N1 C3 121.5(3)
C1 Pd1 N1 N2 132.6(2)
N3 Pd1 N1 N2 -42.9(2)
C3 N1 N2 C5 0.2(3)
Pd1 N1 N2 C5 169.1(2)
C3 N1 N2 C7 -170.5(3)
Pd1 N1 N2 C7 -1.6(3)
N5 Pd1 N3 C12 40.2(2)
N1 Pd1 N3 C12 -136.5(2)
N5 Pd1 N3 C8 -138.4(2)
N1 Pd1 N3 C8 44.9(2)
C15 N4 N5 C17 0.9(3)
C13 N4 N5 C17 -177.0(3)
C15 N4 N5 Pd1 175.3(2)
C13 N4 N5 Pd1 -2.5(4)
C1 Pd1 N5 C17 -42.5(3)
N3 Pd1 N5 C17 133.1(3)
C1 Pd1 N5 N4 145.4(2)
N3 Pd1 N5 N4 -39.0(2)
N2 N1 C3 C4 -0.8(3)
Pd1 N1 C3 C4 -166.4(2)
N2 N1 C3 C2 175.5(3)
Pd1 N1 C3 C2 9.9(5)
N1 C3 C4 C5 1.1(4)
C2 C3 C4 C5 -175.0(3)
N1 N2 C5 C4 0.5(4)
C7 N2 C5 C4 170.0(3)
N1 N2 C5 C6 -178.9(3)
C7 N2 C5 C6 -9.4(5)
C3 C4 C5 N2 -1.0(4)
C3 C4 C5 C6 178.3(3)
C5 N2 C7 C8 -102.3(4)
N1 N2 C7 C8 66.3(4)
C12 N3 C8 C9 0.6(5)
Pd1 N3 C8 C9 179.2(2)
C12 N3 C8 C7 -178.9(3)
Pd1 N3 C8 C7 -0.3(3)
N2 C7 C8 N3 -63.0(4)
N2 C7 C8 C9 117.6(3)
N3 C8 C9 C10 -0.5(5)
C7 C8 C9 C10 178.9(3)
C8 C9 C10 C11 -0.1(5)
C9 C10 C11 C12 0.6(5)
C8 N3 C12 C11 0.0(5)
Pd1 N3 C12 C11 -178.6(2)
C8 N3 C12 C13 -178.9(3)
Pd1 N3 C12 C13 2.5(3)
C10 C11 C12 N3 -0.6(5)
C10 C11 C12 C13 178.2(3)
C15 N4 C13 C12 -113.6(4)
N5 N4 C13 C12 63.8(4)
N3 C12 C13 N4 -61.1(4)
C11 C12 C13 N4 120.0(3)
N5 N4 C15 C16 -0.8(4)
C13 N4 C15 C16 176.8(3)
N5 N4 C15 C14 -179.9(3)
C13 N4 C15 C14 -2.3(5)
N4 C15 C16 C17 0.5(4)
C14 C15 C16 C17 179.4(3)
N4 N5 C17 C16 -0.5(4)
Pd1 N5 C17 C16 -173.2(3)
N4 N5 C17 C18 179.1(3)
Pd1 N5 C17 C18 6.5(5)
C15 C16 C17 N5 0.0(4)
C15 C16 C17 C18 -179.6(3)
N1 C3 C2 F1 -158.9(3)
C4 C3 C2 F1 16.8(5)
N1 C3 C2 F3 -38.6(4)
C4 C3 C2 F3 137.1(3)
N1 C3 C2 F2 81.9(4)
C4 C3 C2 F2 -102.4(4)
N2 C5 C6 F6 170.8(3)
C4 C5 C6 F6 -8.5(5)
N2 C5 C6 F5 -66.4(5)
C4 C5 C6 F5 114.3(5)
N2 C5 C6 F4 51.0(5)
C4 C5 C6 F4 -128.2(4)
C27 B1 C19 C24 -17.4(4)
C35 B1 C19 C24 -139.4(3)
C43 B1 C19 C24 101.4(3)
C27 B1 C19 C20 165.6(2)
C35 B1 C19 C20 43.6(3)
C43 B1 C19 C20 -75.6(3)
C24 C19 C20 C21 -1.4(4)
B1 C19 C20 C21 175.9(3)
C19 C20 C21 C22 0.9(4)
C19 C20 C21 C25 -179.8(3)
C20 C21 C22 C23 0.0(4)
C25 C21 C22 C23 -179.3(3)
C21 C22 C23 C24 -0.3(4)
C21 C22 C23 C26 179.8(2)
C22 C23 C24 C19 -0.3(5)
C26 C23 C24 C19 179.7(3)
C20 C19 C24 C23 1.1(4)
B1 C19 C24 C23 -176.0(3)
C22 C21 C25 F7 -11.4(4)
C20 C21 C25 F7 169.3(3)
C22 C21 C25 F8 108.9(3)
C20 C21 C25 F8 -70.4(4)
C22 C21 C25 F9 -132.5(3)
C20 C21 C25 F9 48.2(4)
C22 C23 C26 F11A -165.4(4)
C24 C23 C26 F11A 14.6(5)
C22 C23 C26 F12B 8.5(5)
C24 C23 C26 F12B -171.4(4)
C22 C23 C26 F10 39.7(4)
C24 C23 C26 F10 -140.3(4)
C22 C23 C26 F11 163.4(4)
C24 C23 C26 F11 -16.6(4)
C22 C23 C26 F12A -41.2(4)
C24 C23 C26 F12A 138.8(4)
C22 C23 C26 F11B -113.9(4)
C24 C23 C26 F11B 66.2(4)
C22 C23 C26 F10B 130.5(4)
C24 C23 C26 F10B -49.5(4)
C22 C23 C26 F12 -79.1(4)
C24 C23 C26 F12 101.0(4)
C22 C23 C26 F10A 73.6(4)
C24 C23 C26 F10A -106.3(4)
C35 B1 C27 C32 11.0(4)
C19 B1 C27 C32 -110.5(3)
C43 B1 C27 C32 129.3(3)
C35 B1 C27 C28 -169.2(2)
C19 B1 C27 C28 69.2(3)
C43 B1 C27 C28 -50.9(3)
C32 C27 C28 C29 3.3(4)
B1 C27 C28 C29 -176.5(3)
C27 C28 C29 C30 -2.3(4)
C27 C28 C29 C33 177.4(3)
C28 C29 C30 C31 -0.3(4)
C33 C29 C30 C31 180.0(3)
C29 C30 C31 C32 1.8(4)
C29 C30 C31 C34 -175.8(3)
C30 C31 C32 C27 -0.6(4)
C34 C31 C32 C27 176.9(3)
C28 C27 C32 C31 -1.9(4)
B1 C27 C32 C31 177.9(3)
C28 C29 C33 F13 -70.4(4)
C30 C29 C33 F13 109.4(4)
C28 C29 C33 F15 49.1(4)
C30 C29 C33 F15 -131.1(3)
C28 C29 C33 F14 169.5(3)
C30 C29 C33 F14 -10.8(4)
C30 C31 C34 F17 -138.7(3)
C32 C31 C34 F17 43.7(4)
C30 C31 C34 F16 101.2(3)
C32 C31 C34 F16 -76.4(4)
C30 C31 C34 F18 -18.3(4)
C32 C31 C34 F18 164.1(3)
C27 B1 C35 C40 98.8(3)
C19 B1 C35 C40 -139.4(3)
C43 B1 C35 C40 -19.1(4)
C27 B1 C35 C36 -79.5(3)
C19 B1 C35 C36 42.3(3)
C43 B1 C35 C36 162.5(2)
C40 C35 C36 C37 0.1(4)
B1 C35 C36 C37 178.6(3)
C35 C36 C37 C38 0.6(5)
C35 C36 C37 C41 179.6(3)
C36 C37 C38 C39 -0.9(4)
C41 C37 C38 C39 -179.9(3)
C37 C38 C39 C40 0.4(4)
C37 C38 C39 C42 179.2(2)
C36 C35 C40 C39 -0.6(4)
B1 C35 C40 C39 -179.0(3)
C38 C39 C40 C35 0.3(4)
C42 C39 C40 C35 -178.5(2)
C38 C37 C41 F19 -164.1(3)
C36 C37 C41 F19 16.9(5)
C38 C37 C41 F20 -43.3(4)
C36 C37 C41 F20 137.6(3)
C38 C37 C41 F21 76.7(4)
C36 C37 C41 F21 -102.4(4)
C38 C39 C42 F23A -129.4(4)
C40 C39 C42 F23A 49.3(4)
C38 C39 C42 F24B 168.4(7)
C40 C39 C42 F24B -12.8(7)
C38 C39 C42 F22 15.4(4)
C40 C39 C42 F22 -165.9(3)
C38 C39 C42 F22A -6.8(4)
C40 C39 C42 F22A 171.9(4)
C38 C39 C42 F23B 46.4(7)
C40 C39 C42 F23B -134.8(7)
C38 C39 C42 F24 137.4(4)
C40 C39 C42 F24 -43.9(4)
C38 C39 C42 F22B -72.4(7)
C40 C39 C42 F22B 106.3(7)
C38 C39 C42 F23 -104.0(4)
C40 C39 C42 F23 74.7(4)
C38 C39 C42 F24A 111.6(4)
C40 C39 C42 F24A -69.6(4)
C27 B1 C43 C44 -39.3(3)
C35 B1 C43 C44 80.5(3)
C19 B1 C43 C44 -159.5(2)
C27 B1 C43 C48 145.0(3)
C35 B1 C43 C48 -95.2(3)
C19 B1 C43 C48 24.8(4)
C48 C43 C44 C45 1.4(4)
B1 C43 C44 C45 -174.7(2)
C43 C44 C45 C46 -0.4(4)
C43 C44 C45 C49 178.4(3)
C44 C45 C46 C47 -1.5(4)
C49 C45 C46 C47 179.7(3)
C45 C46 C47 C48 2.3(5)
C45 C46 C47 C50 -174.8(3)
C46 C47 C48 C43 -1.3(5)
C50 C47 C48 C43 175.7(3)
C44 C43 C48 C47 -0.5(4)
B1 C43 C48 C47 175.4(3)
C46 C45 C49 F45 -136.0(3)
C44 C45 C49 F45 45.2(4)
C46 C45 C49 F43 -15.5(4)
C44 C45 C49 F43 165.7(3)
C46 C45 C49 F44 103.9(3)
C44 C45 C49 F44 -75.0(3)
C46 C47 C50 F47A 39.7(4)
C48 C47 C50 F47A -137.4(4)
C46 C47 C50 F48 -176.0(3)
C48 C47 C50 F48 6.9(4)
C46 C47 C50 F46 -49.2(4)
C48 C47 C50 F46 133.7(4)
C46 C47 C50 F46B -18.4(10)
C48 C47 C50 F46B 164.5(10)
C46 C47 C50 F48A 168.0(3)
C48 C47 C50 F48A -9.1(4)
C46 C47 C50 F47B -140.9(10)
C48 C47 C50 F47B 42.0(10)
C46 C47 C50 F48B 101.4(10)
C48 C47 C50 F48B -75.7(10)
C46 C47 C50 F46A -78.0(4)
C48 C47 C50 F46A 104.9(4)
C46 C47 C50 F47 66.3(4)
C48 C47 C50 F47 -110.8(4)
